data_4082751
loop_
_publ_author_name
'Whited, Matthew T.'
'Kosanovich, Alex J.'
'Janzen, Daron E.'

_publ_section_title
;
 Synthesis and Reactivity of Three-Coordinate (dtbpe)Rh Silylamides:
 CO2Bond Cleavage by a Rhodium(I) Disilylamide
;
_journal_issue 6
_journal_name_full Organometallics
_journal_page_first 1416
_journal_paper_doi 10.1021/om401130q
_journal_volume 33
_journal_year 2014
_chemical_formula_moiety 'C24 H58 N P2 Rh Si2'
_chemical_formula_sum 'C24 H58 N P2 Rh Si2'
_chemical_formula_weight 581.74
_chemical_name_systematic
;
 ?
;
_space_group_IT_number 52
_symmetry_cell_setting orthorhombic
_symmetry_Int_Tables_number 52
_symmetry_space_group_name_Hall '-P 2a 2bc'
_symmetry_space_group_name_H-M 'P n n a'
_atom_sites_solution_hydrogens geom
_audit_creation_date 2013-11-15
_audit_creation_method
;
Olex2 1.2
(compiled 2013.09.17 svn.r2790 for OlexSys, GUI svn.r4601)
;
_cell_angle_alpha 90
_cell_angle_beta 90
_cell_angle_gamma 90
_cell_formula_units_Z 4
_cell_length_a 20.456(4)
_cell_length_b 17.299(3)
_cell_length_c 9.0187(17)
_cell_measurement_reflns_used 19247
_cell_measurement_temperature 173(2)
_cell_measurement_theta_max 26.39
_cell_measurement_theta_min 3.01
_cell_volume 3191.4(10)
_computing_cell_refinement 'CrystalClear-SM Expert 2.0 r13'
_computing_data_collection 'CrystalClear-SM Expert 2.0 r13 (Rigaku, 2011)'
_computing_data_reduction 'CrystalClear-SM Expert 2.0 r13'
_computing_structure_refinement
;
SHELX, G.M. Sheldrick, Acta Cryst.
(2008). A64, 112-122
;
_computing_structure_solution 'SIR92 (Altomare, et al., 1994)'
_diffrn_ambient_temperature 173
_diffrn_detector_area_resol_mean 6.849
_diffrn_measured_fraction_theta_full 0.998
_diffrn_measured_fraction_theta_max 0.998
_diffrn_measurement_device_type 'Rigaku XtaLAB mini'
_diffrn_measurement_method \w
_diffrn_radiation_type 'Mo K\a'
_diffrn_radiation_wavelength 0.71075
_diffrn_reflns_av_R_equivalents 0.0561
_diffrn_reflns_limit_h_max 25
_diffrn_reflns_limit_h_min -25
_diffrn_reflns_limit_k_max 21
_diffrn_reflns_limit_k_min -21
_diffrn_reflns_limit_l_max 11
_diffrn_reflns_limit_l_min -11
_diffrn_reflns_number 26096
_diffrn_reflns_theta_full 26.37
_diffrn_reflns_theta_max 26.37
_diffrn_standards_number 0
_exptl_absorpt_coefficient_mu 0.722
_exptl_absorpt_correction_T_max 0.930
_exptl_absorpt_correction_T_min 0.660
_exptl_absorpt_correction_type multi-scan
_exptl_absorpt_process_details 'REQAB (Rigaku, 1998)'
_exptl_crystal_colour green
_exptl_crystal_density_diffrn 1.211
_exptl_crystal_density_method 'not measured'
_exptl_crystal_description prism
_exptl_crystal_F_000 1248
_exptl_crystal_size_max 0.23
_exptl_crystal_size_mid 0.13
_exptl_crystal_size_min 0.1
_refine_diff_density_max 0.612
_refine_diff_density_min -0.399
_refine_diff_density_rms 0.061
_refine_ls_extinction_method none
_refine_ls_goodness_of_fit_ref 1.069
_refine_ls_hydrogen_treatment constr
_refine_ls_matrix_type full
_refine_ls_number_parameters 147
_refine_ls_number_reflns 3268
_refine_ls_number_restraints 0
_refine_ls_restrained_S_all 1.069
_refine_ls_R_factor_all 0.0430
_refine_ls_R_factor_gt 0.0319
_refine_ls_shift/su_max 0.000
_refine_ls_shift/su_mean 0.000
_refine_ls_structure_factor_coef Fsqd
_refine_ls_weighting_details 'w=1/[\s^2^(Fo^2^)+(0.0276P)^2^+2.2492P] where P=(Fo^2^+2Fc^2^)/3'
_refine_ls_weighting_scheme calc
_refine_ls_wR_factor_gt 0.0686
_refine_ls_wR_factor_ref 0.0728
_reflns_Friedel_coverage 0.000
_reflns_number_gt 2710
_reflns_number_total 3268
_reflns_threshold_expression 'I > 2\s(I)'
_cod_data_source_file om401130q_si_002.cif
_cod_data_source_block scu1320_compound2a
_cod_original_cell_volume 3191.4(11)
_cod_database_code 4082751
_shelxl_version_number 2013-4
_shelx_estimated_absorpt_t_max 0.931
_shelx_estimated_absorpt_t_min 0.851
_olex2_refinement_description
;
1. Fixed Uiso
 At 1.2 times of:
  All C(H,H) groups, All C(H,H,H) groups
2.a Secondary CH2 refined with riding coordinates:
 C12(H12A,H12B)
2.b Idealised Me refined as rotating group:
 C1(H1A,H1B,H1C), C2(H2A,H2B,H2C), C3(H3A,H3B,H3C), C5(H5A,H5B,H5C), C6(H6A,
 H6B,H6C), C7(H7A,H7B,H7C), C9(H9A,H9B,H9C), C10(H10A,H10B,H10C), C11(H11A,H11B,
 H11C)
;

loop_
_space_group_symop_operation_xyz
'x, y, z'
'-x, y+1/2, z+1/2'
'x+1/2, -y+1/2, z+1/2'
'-x+1/2, -y, z'
'-x, -y, -z'
'x, -y-1/2, -z-1/2'
'-x-1/2, y-1/2, -z-1/2'
'x-1/2, y, -z'

loop_
_atom_site_label
_atom_site_type_symbol
_atom_site_fract_x
_atom_site_fract_y
_atom_site_fract_z
_atom_site_U_iso_or_equiv
_atom_site_adp_type
_atom_site_occupancy
_atom_site_site_symmetry_order
_atom_site_calc_flag
_atom_site_refinement_flags_posn
_atom_site_refinement_flags_adp
_atom_site_refinement_flags_occupancy
Rh1 Rh 0.03162(2) 0.2500 0.7500 0.02188(9) Uani 1 2 d S T P
P1 P 0.11086(3) 0.16667(4) 0.71376(6) 0.02459(14) Uani 1 1 d . . .
Si1 Si -0.11031(4) 0.26356(4) 0.58624(9) 0.03613(18) Uani 1 1 d . . .
N1 N -0.06834(13) 0.2500 0.7500 0.0286(6) Uani 1 2 d S T P
C1 C -0.13992(15) 0.16941(18) 0.5063(4) 0.0527(8) Uani 1 1 d . . .
H1A H -0.1726 0.1466 0.5727 0.063 Uiso 1 1 calc R U .
H1B H -0.1030 0.1338 0.4956 0.063 Uiso 1 1 calc R U .
H1C H -0.1596 0.1788 0.4089 0.063 Uiso 1 1 calc R U .
C2 C -0.06193(15) 0.31120(18) 0.4362(3) 0.0498(8) Uani 1 1 d . . .
H2A H -0.0234 0.2797 0.4133 0.060 Uiso 1 1 calc R U .
H2B H -0.0479 0.3625 0.4694 0.060 Uiso 1 1 calc R U .
H2C H -0.0891 0.3164 0.3472 0.060 Uiso 1 1 calc R U .
C3 C -0.18371(14) 0.32887(18) 0.6089(4) 0.0549(8) Uani 1 1 d . . .
H3A H -0.1696 0.3789 0.6484 0.066 Uiso 1 1 calc R U .
H3B H -0.2148 0.3051 0.6777 0.066 Uiso 1 1 calc R U .
H3C H -0.2048 0.3365 0.5124 0.066 Uiso 1 1 calc R U .
C4 C 0.11746(13) 0.13235(15) 0.5132(3) 0.0341(6) Uani 1 1 d . . .
C5 C 0.16220(16) 0.06283(18) 0.4854(3) 0.0554(8) Uani 1 1 d . . .
H5A H 0.2046 0.0718 0.5329 0.066 Uiso 1 1 calc R U .
H5B H 0.1685 0.0561 0.3784 0.066 Uiso 1 1 calc R U .
H5C H 0.1421 0.0162 0.5270 0.066 Uiso 1 1 calc R U .
C6 C 0.14484(16) 0.20015(17) 0.4230(3) 0.0490(8) Uani 1 1 d . . .
H6A H 0.1168 0.2455 0.4364 0.059 Uiso 1 1 calc R U .
H6B H 0.1461 0.1861 0.3177 0.059 Uiso 1 1 calc R U .
H6C H 0.1892 0.2122 0.4571 0.059 Uiso 1 1 calc R U .
C7 C 0.04882(16) 0.11507(19) 0.4536(3) 0.0521(8) Uani 1 1 d . . .
H7A H 0.0512 0.1057 0.3465 0.063 Uiso 1 1 calc R U .
H7B H 0.0202 0.1593 0.4728 0.063 Uiso 1 1 calc R U .
H7C H 0.0313 0.0691 0.5031 0.063 Uiso 1 1 calc R U .
C8 C 0.10570(13) 0.07730(14) 0.8361(3) 0.0325(6) Uani 1 1 d . . .
C9 C 0.04400(14) 0.03199(17) 0.7961(3) 0.0448(7) Uani 1 1 d . . .
H9A H 0.0500 0.0068 0.6997 0.054 Uiso 1 1 calc R U .
H9B H 0.0067 0.0674 0.7908 0.054 Uiso 1 1 calc R U .
H9C H 0.0357 -0.0073 0.8720 0.054 Uiso 1 1 calc R U .
C10 C 0.16619(14) 0.02419(17) 0.8308(3) 0.0477(8) Uani 1 1 d . . .
H10A H 0.1669 -0.0037 0.7363 0.057 Uiso 1 1 calc R U .
H10B H 0.1642 -0.0129 0.9128 0.057 Uiso 1 1 calc R U .
H10C H 0.2059 0.0555 0.8400 0.057 Uiso 1 1 calc R U .
C11 C 0.10004(14) 0.10482(15) 0.9977(3) 0.0393(6) Uani 1 1 d . . .
H11A H 0.1414 0.1284 1.0286 0.047 Uiso 1 1 calc R U .
H11B H 0.0902 0.0606 1.0619 0.047 Uiso 1 1 calc R U .
H11C H 0.0649 0.1431 1.0056 0.047 Uiso 1 1 calc R U .
C12 C 0.19343(11) 0.20584(14) 0.7575(3) 0.0312(5) Uani 1 1 d . . .
H12A H 0.2057 0.1913 0.8600 0.037 Uiso 1 1 calc R U .
H12B H 0.2261 0.1833 0.6889 0.037 Uiso 1 1 calc R U .

loop_
_atom_site_aniso_label
_atom_site_aniso_U_11
_atom_site_aniso_U_22
_atom_site_aniso_U_33
_atom_site_aniso_U_23
_atom_site_aniso_U_13
_atom_site_aniso_U_12
Rh1 0.01965(14) 0.02450(15) 0.02150(14) 0.00365(11) 0.000 0.000
P1 0.0245(3) 0.0251(3) 0.0242(3) 0.0014(2) 0.0016(2) 0.0003(3)
Si1 0.0274(4) 0.0364(4) 0.0445(4) 0.0075(3) -0.0111(3) -0.0049(3)
N1 0.0206(14) 0.0288(16) 0.0365(16) 0.0071(13) 0.000 0.000
C1 0.0439(18) 0.0549(19) 0.0593(19) -0.0032(17) -0.0113(14) -0.0119(15)
C2 0.0521(19) 0.053(2) 0.0444(17) 0.0173(14) -0.0197(14) -0.0121(15)
C3 0.0416(18) 0.050(2) 0.073(2) 0.0105(17) -0.0207(15) 0.0063(15)
C4 0.0431(16) 0.0328(14) 0.0264(13) -0.0049(10) 0.0062(11) -0.0011(12)
C5 0.078(2) 0.0442(19) 0.0444(18) -0.0112(14) 0.0159(16) 0.0101(17)
C6 0.076(2) 0.0437(18) 0.0274(15) -0.0015(12) 0.0120(14) -0.0088(16)
C7 0.066(2) 0.057(2) 0.0329(16) -0.0061(14) -0.0082(14) -0.0132(17)
C8 0.0361(15) 0.0277(14) 0.0338(14) 0.0058(10) 0.0037(11) 0.0044(11)
C9 0.0553(19) 0.0321(16) 0.0468(17) 0.0107(12) 0.0012(13) -0.0096(14)
C10 0.0552(19) 0.0366(17) 0.0514(19) 0.0107(13) 0.0060(14) 0.0151(14)
C11 0.0482(17) 0.0379(16) 0.0318(14) 0.0108(12) 0.0033(12) 0.0037(13)
C12 0.0203(12) 0.0353(14) 0.0381(14) -0.0023(11) 0.0001(10) 0.0024(10)

loop_
_atom_type_symbol
_atom_type_description
_atom_type_scat_dispersion_real
_atom_type_scat_dispersion_imag
_atom_type_scat_source
Si Si 0.0817 0.0704 'International Tables Vol C Tables 4.2.6.8 and 6.1.1.4'
N N 0.0061 0.0033 'International Tables Vol C Tables 4.2.6.8 and 6.1.1.4'
C C 0.0033 0.0016 'International Tables Vol C Tables 4.2.6.8 and 6.1.1.4'
H H 0.0000 0.0000 'International Tables Vol C Tables 4.2.6.8 and 6.1.1.4'
P P 0.1023 0.0942 'International Tables Vol C Tables 4.2.6.8 and 6.1.1.4'
Rh Rh -1.1178 0.9187 'International Tables Vol C Tables 4.2.6.8 and 6.1.1.4'

loop_
_geom_angle_atom_site_label_1
_geom_angle_atom_site_label_2
_geom_angle_atom_site_label_3
_geom_angle
_geom_angle_site_symmetry_1
_geom_angle_site_symmetry_3
P1 Rh1 P1 84.72(4) . 6_567
N1 Rh1 P1 137.641(18) . .
N1 Rh1 P1 137.642(18) . 6_567
C4 P1 Rh1 113.45(9) . .
C8 P1 Rh1 113.99(8) . .
C8 P1 C4 107.50(11) . .
C12 P1 Rh1 113.55(8) . .
C12 P1 C4 104.48(12) . .
C12 P1 C8 102.89(12) . .
N1 Si1 C1 111.77(11) . .
N1 Si1 C2 114.62(12) . .
N1 Si1 C3 112.59(12) . .
C1 Si1 C3 107.65(14) . .
C2 Si1 C1 105.95(15) . .
C2 Si1 C3 103.62(15) . .
Si1 N1 Rh1 119.86(8) 6_567 .
Si1 N1 Rh1 119.86(8) . .
Si1 N1 Si1 120.28(16) . 6_567
Si1 C1 H1A 109.5 . .
Si1 C1 H1B 109.5 . .
Si1 C1 H1C 109.5 . .
H1A C1 H1B 109.5 . .
H1A C1 H1C 109.5 . .
H1B C1 H1C 109.5 . .
Si1 C2 H2A 109.5 . .
Si1 C2 H2B 109.5 . .
Si1 C2 H2C 109.5 . .
H2A C2 H2B 109.5 . .
H2A C2 H2C 109.5 . .
H2B C2 H2C 109.5 . .
Si1 C3 H3A 109.5 . .
Si1 C3 H3B 109.5 . .
Si1 C3 H3C 109.5 . .
H3A C3 H3B 109.5 . .
H3A C3 H3C 109.5 . .
H3B C3 H3C 109.5 . .
C5 C4 P1 116.24(19) . .
C5 C4 C6 107.2(2) . .
C5 C4 C7 109.7(2) . .
C6 C4 P1 106.92(17) . .
C7 C4 P1 109.18(18) . .
C7 C4 C6 107.3(2) . .
C4 C5 H5A 109.5 . .
C4 C5 H5B 109.5 . .
C4 C5 H5C 109.5 . .
H5A C5 H5B 109.5 . .
H5A C5 H5C 109.5 . .
H5B C5 H5C 109.5 . .
C4 C6 H6A 109.5 . .
C4 C6 H6B 109.5 . .
C4 C6 H6C 109.5 . .
H6A C6 H6B 109.5 . .
H6A C6 H6C 109.5 . .
H6B C6 H6C 109.5 . .
C4 C7 H7A 109.5 . .
C4 C7 H7B 109.5 . .
C4 C7 H7C 109.5 . .
H7A C7 H7B 109.5 . .
H7A C7 H7C 109.5 . .
H7B C7 H7C 109.5 . .
C9 C8 P1 108.99(17) . .
C9 C8 C10 110.5(2) . .
C9 C8 C11 108.7(2) . .
C10 C8 P1 114.94(18) . .
C11 C8 P1 107.59(17) . .
C11 C8 C10 105.9(2) . .
C8 C9 H9A 109.5 . .
C8 C9 H9B 109.5 . .
C8 C9 H9C 109.5 . .
H9A C9 H9B 109.5 . .
H9A C9 H9C 109.5 . .
H9B C9 H9C 109.5 . .
C8 C10 H10A 109.5 . .
C8 C10 H10B 109.5 . .
C8 C10 H10C 109.5 . .
H10A C10 H10B 109.5 . .
H10A C10 H10C 109.5 . .
H10B C10 H10C 109.5 . .
C8 C11 H11A 109.5 . .
C8 C11 H11B 109.5 . .
C8 C11 H11C 109.5 . .
H11A C11 H11B 109.5 . .
H11A C11 H11C 109.5 . .
H11B C11 H11C 109.5 . .
P1 C12 H12A 109.6 . .
P1 C12 H12B 109.6 . .
C12 C12 P1 110.10(10) 6_567 .
C12 C12 H12A 109.6 6_567 .
C12 C12 H12B 109.6 6_567 .
H12A C12 H12B 108.2 . .

loop_
_geom_bond_atom_site_label_1
_geom_bond_atom_site_label_2
_geom_bond_distance
_geom_bond_site_symmetry_2
Rh1 P1 2.1937(7) 6_567
Rh1 P1 2.1937(7) .
Rh1 N1 2.045(3) .
P1 C4 1.908(2) .
P1 C8 1.902(2) .
P1 C12 1.862(2) .
Si1 N1 1.7243(15) .
Si1 C1 1.881(3) .
Si1 C2 1.868(3) .
Si1 C3 1.890(3) .
N1 Si1 1.7243(15) 6_567
C1 H1A 0.9800 .
C1 H1B 0.9800 .
C1 H1C 0.9800 .
C2 H2A 0.9800 .
C2 H2B 0.9800 .
C2 H2C 0.9800 .
C3 H3A 0.9800 .
C3 H3B 0.9800 .
C3 H3C 0.9800 .
C4 C5 1.532(4) .
C4 C6 1.534(4) .
C4 C7 1.533(4) .
C5 H5A 0.9800 .
C5 H5B 0.9800 .
C5 H5C 0.9800 .
C6 H6A 0.9800 .
C6 H6B 0.9800 .
C6 H6C 0.9800 .
C7 H7A 0.9800 .
C7 H7B 0.9800 .
C7 H7C 0.9800 .
C8 C9 1.529(4) .
C8 C10 1.542(3) .
C8 C11 1.537(4) .
C9 H9A 0.9800 .
C9 H9B 0.9800 .
C9 H9C 0.9800 .
C10 H10A 0.9800 .
C10 H10B 0.9800 .
C10 H10C 0.9800 .
C11 H11A 0.9800 .
C11 H11B 0.9800 .
C11 H11C 0.9800 .
C12 C12 1.534(5) 6_567
C12 H12A 0.9900 .
C12 H12B 0.9900 .

loop_
_geom_torsion_atom_site_label_1
_geom_torsion_atom_site_label_2
_geom_torsion_atom_site_label_3
_geom_torsion_atom_site_label_4
_geom_torsion
_geom_torsion_site_symmetry_4
Rh1 P1 C12 C12 -25.3(3) 6_567
C1 Si1 N1 Rh1 99.81(12) .
C1 Si1 N1 Si1 -80.19(12) 6_567
C2 Si1 N1 Rh1 -20.75(13) .
C2 Si1 N1 Si1 159.25(13) 6_567
C3 Si1 N1 Rh1 -138.87(11) .
C3 Si1 N1 Si1 41.13(11) 6_567
C4 P1 C12 C12 98.9(2) 6_567
C8 P1 C12 C12 -148.9(2) 6_567
